data_7701120
loop_
_publ_author_name
'G\"unsel, Arma\(gan'
'Bilgi\,cli, Ahmet T'
'Pi\,skin, Hasan'
'T\"uz\"un, Burak'
'Yarasir, M Nil\"ufer'
'G\"und\"uz, Bayram'

_publ_section_title
;
 Synthesis of non-peripherally tetra-substituted copper(ii)
 phthalocyanines: characterization, optical and surface properties,
 fabrication and photo-electrical properties of a photosensitive diode.
;
_journal_issue 39
_journal_name_full 'Dalton transactions (Cambridge, England : 2003)'
_journal_page_first 14839
_journal_page_last 14852
_journal_paper_doi 10.1039/c9dt02868d
_journal_volume 48
_journal_year 2019
_chemical_formula_moiety 'C15 H7 F3 N2 O2'
_chemical_formula_sum 'C15 H7 F3 N2 O2'
_chemical_formula_weight 304.23
_space_group_crystal_system triclinic
_space_group_IT_number 2
_space_group_name_Hall '-P 1'
_space_group_name_H-M_alt 'P -1'
_symmetry_space_group_name_Hall '-P 1'
_symmetry_space_group_name_H-M 'P -1'
_atom_sites_solution_hydrogens difmap
_audit_creation_date 2019-01-06
_audit_creation_method
;
Olex2 1.2
(compiled 2018.05.29 svn.r3508 for OlexSys, GUI svn.r5506)
;
_audit_update_record
;
2019-01-08 deposited with the CCDC.    2019-09-10 downloaded from the CCDC.
;
_cell_angle_alpha 98.881(10)
_cell_angle_beta 106.291(11)
_cell_angle_gamma 95.593(13)
_cell_formula_units_Z 2
_cell_length_a 7.9064(13)
_cell_length_b 8.1423(11)
_cell_length_c 11.5605(17)
_cell_measurement_reflns_used 1021
_cell_measurement_temperature 296(2)
_cell_measurement_theta_max 20.27
_cell_measurement_theta_min 2.56
_cell_volume 697.96(19)
_computing_cell_refinement 'APEX2 v2014.9-0 (Bruker AXS)'
_computing_data_collection 'Bruker Instrument Service v2013.12.0.0 (Bruker AXS)'
_computing_data_reduction 'SAINT V8.34A (Bruker AXS)'
_computing_molecular_graphics 'Olex2 (Dolomanov et al., 2009)'
_computing_publication_material 'Olex2 (Dolomanov et al., 2009)'
_computing_structure_refinement 'ShelXL (Sheldrick, 2015)'
_computing_structure_solution 'ShelXS (Sheldrick, 2015)'
_diffrn_ambient_temperature 296.15
_diffrn_detector_area_resol_mean 8.3333
_diffrn_measured_fraction_theta_full 1.000
_diffrn_measured_fraction_theta_max 1.000
_diffrn_measurement_device_type 'Bruker APEX II QUAZAR three-circle diffractometer'
_diffrn_measurement_method '\f and \w scans'
_diffrn_radiation_monochromator 'multilayer QUAZAR mirrors'
_diffrn_radiation_type MoK\a
_diffrn_radiation_wavelength 0.71073
_diffrn_reflns_av_R_equivalents 0.0422
_diffrn_reflns_av_unetI/netI 0.0546
_diffrn_reflns_Laue_measured_fraction_full 1.000
_diffrn_reflns_Laue_measured_fraction_max 1.000
_diffrn_reflns_limit_h_max 9
_diffrn_reflns_limit_h_min -9
_diffrn_reflns_limit_k_max 9
_diffrn_reflns_limit_k_min -9
_diffrn_reflns_limit_l_max 13
_diffrn_reflns_limit_l_min -12
_diffrn_reflns_number 6811
_diffrn_reflns_point_group_measured_fraction_full 1.000
_diffrn_reflns_point_group_measured_fraction_max 1.000
_diffrn_reflns_theta_full 25.017
_diffrn_reflns_theta_max 25.017
_diffrn_reflns_theta_min 1.869
_diffrn_source_type ImuS
_diffrn_standards_number 0
_exptl_absorpt_coefficient_mu 0.125
_exptl_absorpt_correction_T_max 0.7456
_exptl_absorpt_correction_T_min 0.6503
_exptl_absorpt_correction_type multi-scan
_exptl_absorpt_process_details 'SADABS V2014/4 (Bruker AXS)'
_exptl_crystal_colour 'clear light colourless'
_exptl_crystal_colour_lustre clear
_exptl_crystal_colour_modifier light
_exptl_crystal_colour_primary colourless
_exptl_crystal_density_diffrn 1.448
_exptl_crystal_density_method 'not measured'
_exptl_crystal_description needle
_exptl_crystal_F_000 308
_exptl_crystal_size_max 0.245
_exptl_crystal_size_mid 0.045
_exptl_crystal_size_min 0.043
_refine_diff_density_max 0.522
_refine_diff_density_min -0.395
_refine_diff_density_rms 0.050
_refine_ls_extinction_coef 0.033(8)
_refine_ls_extinction_expression Fc^*^=kFc[1+0.001xFc^2^\l^3^/sin(2\q)]^-1/4^
_refine_ls_extinction_method 'SHELXL-2018/3 (Sheldrick 2018)'
_refine_ls_goodness_of_fit_ref 1.051
_refine_ls_hydrogen_treatment refall
_refine_ls_matrix_type full
_refine_ls_number_parameters 228
_refine_ls_number_reflns 2467
_refine_ls_number_restraints 0
_refine_ls_restrained_S_all 1.051
_refine_ls_R_factor_all 0.1298
_refine_ls_R_factor_gt 0.0710
_refine_ls_shift/su_max 0.000
_refine_ls_shift/su_mean 0.000
_refine_ls_structure_factor_coef Fsqd
_refine_ls_weighting_details 'w=1/[\s^2^(Fo^2^)+(0.0833P)^2^+0.6032P] where P=(Fo^2^+2Fc^2^)/3'
_refine_ls_weighting_scheme calc
_refine_ls_wR_factor_gt 0.1823
_refine_ls_wR_factor_ref 0.2198
_reflns_Friedel_coverage 0.000
_reflns_number_gt 1299
_reflns_number_total 2467
_reflns_threshold_expression 'I > 2\s(I)'
_cod_data_source_file c9dt02868d2.cif
_cod_data_source_block 3of_ligand
_cod_depositor_comments 'Adding full bibliography for 7701120.cif.'
_cod_database_code 7701120
_shelx_shelxl_version_number 2018/3
_shelx_space_group_comment
;
The symmetry employed for this shelxl refinement is uniquely defined
by the following loop, which should always be used as a source of
symmetry information in preference to the above space-group names.
They are only intended as comments.
;
_shelx_estimated_absorpt_t_max 0.995
_shelx_estimated_absorpt_t_min 0.970
_olex2_refinement_description
;
;
_olex2_submission_special_instructions 'No special instructions were received'

loop_
_space_group_symop_operation_xyz
'x, y, z'
'-x, -y, -z'

loop_
_atom_site_label
_atom_site_type_symbol
_atom_site_fract_x
_atom_site_fract_y
_atom_site_fract_z
_atom_site_U_iso_or_equiv
_atom_site_adp_type
_atom_site_occupancy
_atom_site_site_symmetry_order
_atom_site_calc_flag
O1 O 0.1270(4) 0.0603(4) 0.6961(3) 0.0752(10) Uani 1 1 d
O2 O 0.6582(5) 0.4707(4) 0.6126(3) 0.0811(10) Uani 1 1 d
C6 C 0.0392(5) -0.1021(5) 0.8238(4) 0.0506(10) Uani 1 1 d
C1 C 0.1737(5) -0.0417(5) 0.7792(4) 0.0549(11) Uani 1 1 d
C5 C 0.0745(5) -0.2102(5) 0.9074(4) 0.0556(11) Uani 1 1 d
C9 C 0.2655(5) 0.1616(5) 0.6751(4) 0.0605(11) Uani 1 1 d
C12 C 0.5269(6) 0.3590(5) 0.6334(4) 0.0614(12) Uani 1 1 d
C2 C 0.3405(6) -0.0893(6) 0.8179(5) 0.0655(13) Uani 1 1 d
C11 C 0.4339(7) 0.2251(6) 0.5454(5) 0.0686(13) Uani 1 1 d
F2 F 0.9212(5) 0.5508(4) 0.6092(4) 0.1235(13) Uani 1 1 d
C10 C 0.3005(6) 0.1233(6) 0.5663(5) 0.0652(12) Uani 1 1 d
C7 C -0.0652(6) -0.2736(5) 0.9531(4) 0.0631(12) Uani 1 1 d
C4 C 0.2419(7) -0.2566(6) 0.9453(5) 0.0737(14) Uani 1 1 d
C8 C -0.1327(6) -0.0508(6) 0.7865(4) 0.0603(11) Uani 1 1 d
C3 C 0.3731(7) -0.1951(6) 0.9009(5) 0.0752(15) Uani 1 1 d
N1 N -0.1772(6) -0.3215(5) 0.9886(4) 0.0820(13) Uani 1 1 d
C14 C 0.3565(7) 0.2973(7) 0.7616(5) 0.0806(16) Uani 1 1 d
N2 N -0.2714(6) -0.0124(6) 0.7589(4) 0.0860(13) Uani 1 1 d
F3 F 0.8859(5) 0.3825(7) 0.7225(6) 0.178(2) Uani 1 1 d
C13 C 0.4892(7) 0.3987(7) 0.7403(5) 0.0756(14) Uani 1 1 d
F1 F 0.8134(7) 0.3002(6) 0.5389(7) 0.222(3) Uani 1 1 d
C15 C 0.8090(9) 0.4273(7) 0.6136(7) 0.0954(18) Uani 1 1 d
H2 H 0.427(6) -0.049(5) 0.784(4) 0.067(12) Uiso 1 1 d
H10 H 0.232(6) 0.030(6) 0.505(4) 0.079(14) Uiso 1 1 d
H3 H 0.486(7) -0.222(6) 0.922(4) 0.080(15) Uiso 1 1 d
H11 H 0.462(6) 0.192(6) 0.481(4) 0.080(16) Uiso 1 1 d
H14 H 0.337(7) 0.315(6) 0.830(5) 0.094(18) Uiso 1 1 d
H13 H 0.566(7) 0.493(6) 0.797(5) 0.094(16) Uiso 1 1 d
H4 H 0.257(6) -0.321(5) 0.998(4) 0.072(15) Uiso 1 1 d

loop_
_atom_site_aniso_label
_atom_site_aniso_U_11
_atom_site_aniso_U_22
_atom_site_aniso_U_33
_atom_site_aniso_U_23
_atom_site_aniso_U_13
_atom_site_aniso_U_12
O1 0.0448(17) 0.105(2) 0.089(2) 0.049(2) 0.0254(16) 0.0058(16)
O2 0.071(2) 0.070(2) 0.120(3) 0.0390(19) 0.047(2) 0.0067(17)
C6 0.039(2) 0.053(2) 0.059(2) 0.0068(19) 0.0167(19) 0.0006(18)
C1 0.040(2) 0.064(2) 0.063(3) 0.014(2) 0.019(2) 0.0042(19)
C5 0.048(3) 0.056(2) 0.063(3) 0.011(2) 0.019(2) 0.000(2)
C9 0.047(2) 0.070(3) 0.072(3) 0.025(2) 0.025(2) 0.005(2)
C12 0.059(3) 0.058(2) 0.076(3) 0.023(2) 0.030(2) 0.005(2)
C2 0.046(3) 0.078(3) 0.083(3) 0.024(3) 0.030(2) 0.010(2)
C11 0.073(3) 0.074(3) 0.066(3) 0.015(3) 0.034(3) 0.003(3)
F2 0.103(3) 0.102(2) 0.174(3) 0.014(2) 0.076(2) -0.0286(19)
C10 0.062(3) 0.067(3) 0.068(3) 0.015(2) 0.023(2) 0.001(2)
C7 0.058(3) 0.066(3) 0.066(3) 0.015(2) 0.021(2) -0.002(2)
C4 0.068(4) 0.065(3) 0.094(4) 0.033(3) 0.025(3) 0.009(2)
C8 0.044(3) 0.079(3) 0.061(3) 0.017(2) 0.022(2) 0.001(2)
C3 0.051(3) 0.078(3) 0.104(4) 0.027(3) 0.029(3) 0.017(3)
N1 0.076(3) 0.092(3) 0.084(3) 0.026(2) 0.035(2) -0.005(2)
C14 0.077(4) 0.102(4) 0.068(3) 0.009(3) 0.038(3) 0.001(3)
N2 0.050(2) 0.121(4) 0.098(3) 0.036(3) 0.029(2) 0.018(2)
F3 0.086(3) 0.213(5) 0.270(7) 0.131(5) 0.058(3) 0.036(3)
C13 0.071(3) 0.078(3) 0.077(3) -0.001(3) 0.033(3) -0.004(3)
F1 0.175(4) 0.130(3) 0.358(8) -0.112(4) 0.191(5) -0.064(3)
C15 0.088(5) 0.080(4) 0.126(5) 0.024(4) 0.052(4) -0.012(3)

loop_
_atom_type_symbol
_atom_type_description
_atom_type_scat_dispersion_real
_atom_type_scat_dispersion_imag
_atom_type_scat_source
C C 0.0033 0.0016 'International Tables Vol C Tables 4.2.6.8 and 6.1.1.4'
H H 0.0000 0.0000 'International Tables Vol C Tables 4.2.6.8 and 6.1.1.4'
F F 0.0171 0.0103 'International Tables Vol C Tables 4.2.6.8 and 6.1.1.4'
N N 0.0061 0.0033 'International Tables Vol C Tables 4.2.6.8 and 6.1.1.4'
O O 0.0106 0.0060 'International Tables Vol C Tables 4.2.6.8 and 6.1.1.4'

loop_
_geom_angle_atom_site_label_1
_geom_angle_atom_site_label_2
_geom_angle_atom_site_label_3
_geom_angle
C1 O1 C9 117.3(3)
C15 O2 C12 120.3(4)
C1 C6 C5 119.3(4)
C1 C6 C8 120.2(4)
C5 C6 C8 120.4(3)
O1 C1 C6 115.6(4)
O1 C1 C2 124.7(4)
C2 C1 C6 119.7(4)
C6 C5 C7 119.3(4)
C4 C5 C6 120.3(4)
C4 C5 C7 120.4(4)
C10 C9 O1 118.7(4)
C14 C9 O1 119.5(4)
C14 C9 C10 121.8(4)
C11 C12 O2 121.0(4)
C13 C12 O2 116.9(4)
C13 C12 C11 121.9(4)
C1 C2 H2 117(3)
C3 C2 C1 120.1(4)
C3 C2 H2 122(3)
C12 C11 C10 119.5(5)
C12 C11 H11 123(3)
C10 C11 H11 117(3)
C9 C10 C11 118.3(5)
C9 C10 H10 121(3)
C11 C10 H10 121(3)
N1 C7 C5 178.8(5)
C5 C4 H4 116(3)
C3 C4 C5 119.6(5)
C3 C4 H4 124(3)
N2 C8 C6 178.1(5)
C2 C3 H3 115(3)
C4 C3 C2 120.9(5)
C4 C3 H3 124(3)
C9 C14 C13 119.6(5)
C9 C14 H14 120(4)
C13 C14 H14 120(4)
C12 C13 C14 118.7(5)
C12 C13 H13 115(3)
C14 C13 H13 126(3)
O2 C15 F2 112.3(5)
O2 C15 F3 109.5(5)
F2 C15 F3 104.0(6)
F1 C15 O2 118.6(6)
F1 C15 F2 109.5(5)
F1 C15 F3 101.5(7)

loop_
_geom_bond_atom_site_label_1
_geom_bond_atom_site_label_2
_geom_bond_distance
O1 C1 1.363(5)
O1 C9 1.404(5)
O2 C12 1.409(5)
O2 C15 1.274(7)
C6 C1 1.386(5)
C6 C5 1.395(5)
C6 C8 1.431(6)
C1 C2 1.383(6)
C5 C7 1.437(6)
C5 C4 1.381(6)
C9 C10 1.359(6)
C9 C14 1.356(7)
C12 C11 1.359(6)
C12 C13 1.351(6)
C2 C3 1.375(7)
C2 H2 0.93(4)
C11 C10 1.376(6)
C11 H11 0.85(5)
F2 C15 1.292(5)
C10 H10 0.95(5)
C7 N1 1.137(5)
C4 C3 1.367(7)
C4 H4 0.86(4)
C8 N2 1.142(5)
C3 H3 0.91(5)
C14 C13 1.372(7)
C14 H14 0.85(5)
F3 C15 1.357(7)
C13 H13 0.96(5)
F1 C15 1.251(7)

loop_
_geom_hbond_atom_site_label_D
_geom_hbond_atom_site_label_H
_geom_hbond_atom_site_label_A
_geom_hbond_distance_DH
_geom_hbond_distance_HA
_geom_hbond_distance_DA
_geom_hbond_angle_DHA
_geom_hbond_site_symmetry_A
_geom_hbond_publ_flag
C2 H2 N2 0.93(4) 2.48(4) 3.347(6) 155(3) 1_655 yes
C10 H10 F1 0.95(5) 2.63(4) 3.416(6) 140(3) 2_656 yes
C13 H13 N1 0.96(5) 2.67(5) 3.598(7) 162(4) 1_665 yes

loop_
_geom_torsion_atom_site_label_1
_geom_torsion_atom_site_label_2
_geom_torsion_atom_site_label_3
_geom_torsion_atom_site_label_4
_geom_torsion
O1 C1 C2 C3 -178.9(4)
O1 C9 C10 C11 178.7(4)
O1 C9 C14 C13 -178.5(5)
O2 C12 C11 C10 -176.7(4)
O2 C12 C13 C14 177.1(5)
C6 C1 C2 C3 -0.4(7)
C6 C5 C4 C3 0.4(7)
C1 O1 C9 C10 108.8(5)
C1 O1 C9 C14 -73.3(6)
C1 C6 C5 C7 -179.6(4)
C1 C6 C5 C4 0.0(6)
C1 C2 C3 C4 0.8(8)
C5 C6 C1 O1 178.7(3)
C5 C6 C1 C2 0.0(6)
C5 C4 C3 C2 -0.8(8)
C9 O1 C1 C6 162.2(4)
C9 O1 C1 C2 -19.2(6)
C9 C14 C13 C12 -0.8(8)
C12 O2 C15 F2 -171.5(4)
C12 O2 C15 F3 -56.5(7)
C12 O2 C15 F1 59.2(9)
C12 C11 C10 C9 0.4(7)
C11 C12 C13 C14 2.1(8)
C10 C9 C14 C13 -0.7(8)
C7 C5 C4 C3 180.0(4)
C8 C6 C1 O1 -2.7(6)
C8 C6 C1 C2 178.6(4)
C8 C6 C5 C7 1.8(6)
C8 C6 C5 C4 -178.6(4)
C14 C9 C10 C11 0.9(8)
C13 C12 C11 C10 -1.9(8)
C15 O2 C12 C11 -74.8(7)
C15 O2 C12 C13 110.2(6)
